data_9010491
loop_
_publ_author_name
'Hughes, J. M.'
'Jolliff, B. L.'
'Rakovan, J.'

_publ_section_title
;
 The crystal chemistry of whitlockite and merrillite and the
 dehydrogenation of whitlockite to merrillite
 Locality: synthetic
 Note: Standard temperature and pressure
;
_journal_name_full 'American Mineralogist'
_journal_page_first 1300
_journal_page_last 1305
_journal_paper_doi 10.2138/am.2008.2683
_journal_volume 93
_journal_year 2008
_chemical_formula_sum 'Ca9.06 Fe0.079 H0.87 Mg0.921 O28 P7'
_chemical_name_mineral Whitlockite
_space_group_IT_number 161
_symmetry_space_group_name_Hall 'R 3 -2"c'
_symmetry_space_group_name_H-M 'R 3 c :H'
_cell_angle_alpha 90
_cell_angle_beta 90
_cell_angle_gamma 120
_cell_length_a 10.3571
_cell_length_b 10.3571
_cell_length_c 37.138
_cell_formula_units_Z 6
_cell_volume 3450.051
_exptl_crystal_density_diffrn 3.048
_cod_original_cell_volume 3450.050
_cod_original_sg_symbol_H-M 'R 3 c'
_cod_original_formula_sum 'Ca9.06 (Mg.921 Fe.079) P7 O28 H.87'
_cod_database_code 9010491

loop_
_symmetry_equiv_pos_as_xyz
x,y,z
2/3+x,1/3+y,1/3+z
1/3+x,2/3+y,2/3+z
x,x-y,1/2+z
2/3+x,1/3+x-y,5/6+z
1/3+x,2/3+x-y,1/6+z
-y,-x,1/2+z
2/3-y,1/3-x,5/6+z
1/3-y,2/3-x,1/6+z
-x+y,y,1/2+z
2/3-x+y,1/3+y,5/6+z
1/3-x+y,2/3+y,1/6+z
-y,x-y,z
2/3-y,1/3+x-y,1/3+z
1/3-y,2/3+x-y,2/3+z
-x+y,-x,z
2/3-x+y,1/3-x,1/3+z
1/3-x+y,2/3-x,2/3+z

loop_
_atom_site_label
_atom_site_fract_x
_atom_site_fract_y
_atom_site_fract_z
_atom_site_occupancy
_atom_site_U_iso_or_equiv
_atom_site_type_symbol
CaIIB1 0.28103 0.14681 0.56524 1.00000 0.01046 Ca
CaIIB2 0.38774 0.18010 0.76772 1.00000 0.01083 Ca
CaIB 0.29481 0.15772 0.67220 1.00000 0.02000 Ca
CaIIA* 0.00000 0.00000 0.78500 0.06000 0.21000 Ca
Mg 0.00000 0.00000 0.00000 0.92100 0.00860 Mg
Fe 0.00000 0.00000 0.00000 0.07900 0.00860 Fe
PB1 0.31784 0.14377 0.86425 1.00000 0.00902 P
PB2 0.35115 0.15823 0.96727 1.00000 0.00883 P
OIB1 0.27767 0.09381 0.82512 1.00000 0.01790 O
OIIB1 0.24695 0.23366 0.87756 1.00000 0.01450 O
OIIB3 0.27216 0.00147 0.88632 1.00000 0.01180 O
OIIB5 0.48960 0.24229 0.86891 1.00000 0.01460 O
OIIB2 0.39967 0.04862 0.95375 1.00000 0.01410 O
OIIB4 0.41517 0.30397 0.94640 1.00000 0.01580 O
OIIB6 0.17978 0.07952 0.96382 1.00000 0.01260 O
OIB2 0.40528 0.19756 0.00669 1.00000 0.01490 O
O-HIA 0.00000 0.00000 0.79590 0.87000 0.02590 O
PA 0.00000 0.00000 0.75349 0.94300 0.01120 P
PA* 0.00000 0.00000 0.73050 0.05700 0.00100 P
OIA* 0.00000 0.00000 0.68890 0.13000 0.04900 O
OIIA* -0.02053 0.12951 0.74144 1.00000 0.01720 O

_database_code_amcsd 0004624
